data_7036675
loop_
_publ_author_name
'Shen, Hai-Yun'
'Wang, Wen-Min'
'Bi, Yan-Xia'
'Gao, Hong-Ling'
'Liu, Shuang'
'Cui, Jian-Zhong'

_publ_section_title
;
 Luminescence, magnetocaloric effect and single-molecule magnet behavior
 in lanthanide complexes based on a tridentate ligand derived from
 8-hydroxyquinoline.
;
_journal_issue 43
_journal_name_full 'Dalton transactions (Cambridge, England : 2003)'
_journal_page_first 18893
_journal_page_last 18901
_journal_paper_doi 10.1039/c5dt02894a
_journal_volume 44
_journal_year 2015
_chemical_formula_sum 'C26 H11 F12 N2 O5 S Tb'
_chemical_formula_weight 850.35
_chemical_name_systematic
; 
 ? 
;
_space_group_IT_number 15
_symmetry_cell_setting monoclinic
_symmetry_space_group_name_Hall '-C 2yc'
_symmetry_space_group_name_H-M 'C 1 2/c 1'
_atom_sites_solution_hydrogens geom
_atom_sites_solution_primary direct
_atom_sites_solution_secondary difmap
_audit_creation_method SHELXL-97
_audit_update_record
;
2015-09-10 deposited with the CCDC.
2015-09-29 downloaded from the CCDC.
;
_cell_angle_alpha 90.00
_cell_angle_beta 104.93(3)
_cell_angle_gamma 90.00
_cell_formula_units_Z 8
_cell_length_a 23.548(5)
_cell_length_b 12.604(3)
_cell_length_c 20.197(4)
_cell_measurement_reflns_used 9119
_cell_measurement_temperature 113(2)
_cell_measurement_theta_max 27.9024
_cell_measurement_theta_min 1.7901
_cell_volume 5792(2)
_computing_cell_refinement crystalclear
_computing_data_collection crystalclear
_computing_data_reduction crystalclear
_computing_molecular_graphics 'Bruker SHELXTL'
_computing_publication_material 'Bruker SHELXTL'
_computing_structure_refinement 'SHELXL-97 (Sheldrick, 1997)'
_computing_structure_solution 'SHELXS-97 (Sheldrick, 1990)'
_diffrn_ambient_temperature 113(2)
_diffrn_measured_fraction_theta_full 0.997
_diffrn_measured_fraction_theta_max 0.997
_diffrn_measurement_device_type 'rigaku saturn'
_diffrn_measurement_method '\w scans'
_diffrn_radiation_monochromator confocal
_diffrn_radiation_source 'rotating anode'
_diffrn_radiation_type MoK\a
_diffrn_radiation_wavelength 0.71073
_diffrn_reflns_av_R_equivalents 0.0324
_diffrn_reflns_av_sigmaI/netI 0.0282
_diffrn_reflns_limit_h_max 30
_diffrn_reflns_limit_h_min -30
_diffrn_reflns_limit_k_max 16
_diffrn_reflns_limit_k_min -16
_diffrn_reflns_limit_l_max 24
_diffrn_reflns_limit_l_min -26
_diffrn_reflns_number 28491
_diffrn_reflns_theta_full 27.92
_diffrn_reflns_theta_max 27.92
_diffrn_reflns_theta_min 1.79
_diffrn_standards_decay_% 0
_diffrn_standards_interval_count 0
_diffrn_standards_interval_time 0
_diffrn_standards_number 0
_exptl_absorpt_coefficient_mu 2.632
_exptl_absorpt_correction_T_max 0.7430
_exptl_absorpt_correction_T_min 0.6211
_exptl_absorpt_correction_type multi-scan
_exptl_absorpt_process_details crystalclear
_exptl_crystal_colour yellow
_exptl_crystal_density_diffrn 1.950
_exptl_crystal_density_method 'not measured'
_exptl_crystal_description block
_exptl_crystal_F_000 3280
_exptl_crystal_size_max 0.20
_exptl_crystal_size_mid 0.18
_exptl_crystal_size_min 0.12
_refine_diff_density_max 1.305
_refine_diff_density_min -1.318
_refine_diff_density_rms 0.119
_refine_ls_extinction_method none
_refine_ls_goodness_of_fit_ref 1.169
_refine_ls_hydrogen_treatment constr
_refine_ls_matrix_type full
_refine_ls_number_parameters 480
_refine_ls_number_reflns 6940
_refine_ls_number_restraints 402
_refine_ls_restrained_S_all 1.237
_refine_ls_R_factor_all 0.0373
_refine_ls_R_factor_gt 0.0326
_refine_ls_shift/su_max 0.001
_refine_ls_shift/su_mean 0.000
_refine_ls_structure_factor_coef Fsqd
_refine_ls_weighting_details 'calc w=1/[\s^2^(Fo^2^)+(0.0417P)^2^+3.5377P] where P=(Fo^2^+2Fc^2^)/3'
_refine_ls_weighting_scheme calc
_refine_ls_wR_factor_gt 0.0738
_refine_ls_wR_factor_ref 0.0763
_reflns_number_gt 6223
_reflns_number_total 6940
_reflns_threshold_expression >2sigma(I)
_cod_data_source_file c5dt02894a2.cif
_cod_data_source_block 3
_cod_depositor_comments
;
The following automatic conversions were performed:

'_symmetry_cell_setting' value 'Monoclinic' changed to 'monoclinic'
according to
/usr/data/users/saulius/crontab/automatic-downloads/rss-feeds/RSC/lib/dictionaries/cif_core.dic
dictionary named 'cif_core.dic' version 2.4.2 from 2011-04-26.

'_exptl_absorpt_correction_type' value 'MULTI-SCAN' changed to
'multi-scan' according to
/usr/data/users/saulius/crontab/automatic-downloads/rss-feeds/RSC/lib/dictionaries/cif_core.dic
dictionary named 'cif_core.dic' version 2.4.2 from 2011-04-26.

'_refine_ls_hydrogen_treatment' value 'CONSTR' changed to 'constr'
according to
/usr/data/users/saulius/crontab/automatic-downloads/rss-feeds/RSC/lib/dictionaries/cif_core.dic
dictionary named 'cif_core.dic' version 2.4.2 from 2011-04-26.

Automatic conversion script
Id: cif_fix_values 3271 2015-04-21 07:52:19Z andrius 

 Adding full bibliography for 7036674--7036680.cif.
;
_cod_original_sg_symbol_H-M C2/c
_cod_database_code 7036675

loop_
_symmetry_equiv_pos_as_xyz
'x, y, z'
'-x, y, -z+1/2'
'x+1/2, y+1/2, z'
'-x+1/2, y+1/2, -z+1/2'
'-x, -y, -z'
'x, -y, z-1/2'
'-x+1/2, -y+1/2, -z'
'x+1/2, -y+1/2, z-1/2'

loop_
_atom_site_label
_atom_site_type_symbol
_atom_site_fract_x
_atom_site_fract_y
_atom_site_fract_z
_atom_site_U_iso_or_equiv
_atom_site_adp_type
_atom_site_occupancy
_atom_site_symmetry_multiplicity
_atom_site_calc_flag
_atom_site_refinement_flags
_atom_site_disorder_assembly
_atom_site_disorder_group
Tb1 Tb 0.329410(6) 0.208795(11) 0.016777(7) 0.01584(6) Uani 1 1 d U . .
S1 S 0.50046(3) -0.03463(7) 0.10786(4) 0.02384(17) Uani 1 1 d U . .
F1 F 0.2542(2) -0.0888(3) -0.1473(2) 0.0465(11) Uani 0.788(8) 1 d PDU A 1
F2 F 0.18898(14) 0.0287(4) -0.1835(3) 0.0727(18) Uani 0.788(8) 1 d PDU A 1
F3 F 0.24949(19) -0.0136(3) -0.24159(15) 0.0575(14) Uani 0.788(8) 1 d PDU A 1
F1' F 0.1965(5) -0.0119(13) -0.1464(7) 0.046(4) Uani 0.212(8) 1 d PDU A 2
F2' F 0.2070(6) 0.0389(11) -0.2364(6) 0.053(5) Uani 0.212(8) 1 d PDU A 2
F3' F 0.2614(8) -0.0930(9) -0.1738(10) 0.055(5) Uani 0.212(8) 1 d PDU A 2
F4 F 0.4187(3) 0.2101(5) -0.2155(4) 0.0448(17) Uani 0.597(16) 1 d PDU A 3
F5 F 0.3590(3) 0.3371(6) -0.2275(4) 0.0516(19) Uani 0.597(16) 1 d PDU A 3
F6 F 0.4338(5) 0.3401(10) -0.1418(4) 0.082(3) Uani 0.597(16) 1 d PDU A 3
F4' F 0.4050(7) 0.2310(12) -0.2338(6) 0.064(4) Uani 0.403(16) 1 d PDU A 4
F5' F 0.3776(5) 0.3757(8) -0.1958(8) 0.064(3) Uani 0.403(16) 1 d PDU A 4
F6' F 0.4521(3) 0.2946(7) -0.1406(4) 0.034(2) Uani 0.403(16) 1 d PDU A 4
F7 F 0.47766(11) 0.4906(2) 0.06044(13) 0.0487(6) Uani 1 1 d U . .
F8 F 0.42914(14) 0.5685(2) 0.11958(18) 0.0700(9) Uani 1 1 d U . .
F9 F 0.50621(14) 0.4836(3) 0.16924(16) 0.0910(13) Uani 1 1 d U . .
F10 F 0.41934(15) 0.2648(3) 0.30551(13) 0.0691(10) Uani 1 1 d U . .
F11 F 0.32958(14) 0.2262(3) 0.26675(15) 0.0678(9) Uani 1 1 d U . .
F12 F 0.39340(15) 0.1148(2) 0.25717(13) 0.0673(9) Uani 1 1 d U . .
O1 O 0.23613(9) 0.15929(17) 0.03080(11) 0.0186(4) Uani 1 1 d U . .
O2 O 0.28606(9) 0.09414(18) -0.07645(11) 0.0240(5) Uani 1 1 d U . .
O3 O 0.37091(9) 0.24203(19) -0.07588(11) 0.0216(5) Uani 1 1 d U . .
O4 O 0.39312(9) 0.35198(17) 0.05877(11) 0.0207(4) Uani 1 1 d U . .
O5 O 0.34295(10) 0.22138(17) 0.13612(12) 0.0225(5) Uani 1 1 d U . .
N1 N 0.33066(11) 0.0315(2) 0.06812(13) 0.0190(5) Uani 1 1 d U . .
N2 N 0.43089(11) 0.1176(2) 0.05152(13) 0.0182(5) Uani 1 1 d U . .
C1 C 0.27909(13) -0.0046(2) 0.07761(15) 0.0201(6) Uani 1 1 d U . .
C2 C 0.22897(13) 0.0638(2) 0.05792(15) 0.0197(6) Uani 1 1 d U . .
C3 C 0.17730(14) 0.0279(3) 0.06959(16) 0.0232(7) Uani 1 1 d U . .
H3 H 0.1432 0.0713 0.0570 0.028 Uiso 1 1 calc R . .
C4 C 0.17363(15) -0.0714(3) 0.09969(17) 0.0275(7) Uani 1 1 d U . .
H4 H 0.1372 -0.0929 0.1074 0.033 Uiso 1 1 calc R . .
C5 C 0.22075(15) -0.1379(3) 0.11821(17) 0.0269(7) Uani 1 1 d U . .
H5 H 0.2170 -0.2052 0.1379 0.032 Uiso 1 1 calc R . .
C6 C 0.27511(14) -0.1054(3) 0.10775(17) 0.0243(7) Uani 1 1 d U . .
C7 C 0.32705(15) -0.1664(3) 0.12748(18) 0.0281(7) Uani 1 1 d U . .
H7 H 0.3259 -0.2351 0.1464 0.034 Uiso 1 1 calc R . .
C8 C 0.37866(15) -0.1274(3) 0.11960(17) 0.0263(7) Uani 1 1 d U . .
H8 H 0.4138 -0.1678 0.1336 0.032 Uiso 1 1 calc R . .
C9 C 0.37916(13) -0.0264(3) 0.09030(15) 0.0202(6) Uani 1 1 d U . .
C10 C 0.43211(13) 0.0247(3) 0.08073(15) 0.0202(6) Uani 1 1 d U . .
C11 C 0.48714(13) 0.1466(2) 0.04774(15) 0.0195(6) Uani 1 1 d U . .
C12 C 0.50204(13) 0.2397(3) 0.01814(16) 0.0207(6) Uani 1 1 d U . .
H12 H 0.4731 0.2916 -0.0005 0.025 Uiso 1 1 calc R . .
C13 C 0.55986(14) 0.2538(3) 0.01687(17) 0.0241(7) Uani 1 1 d U . .
H13 H 0.5707 0.3163 -0.0031 0.029 Uiso 1 1 calc R . .
C14 C 0.60295(14) 0.1776(3) 0.04458(17) 0.0261(7) Uani 1 1 d U . .
H14 H 0.6424 0.1894 0.0429 0.031 Uiso 1 1 calc R . .
C15 C 0.58901(14) 0.0867(3) 0.07401(17) 0.0255(7) Uani 1 1 d U . .
H15 H 0.6181 0.0350 0.0927 0.031 Uiso 1 1 calc R . .
C16 C 0.53074(13) 0.0724(3) 0.07554(16) 0.0218(6) Uani 1 1 d U . .
C17 C 0.24263(15) 0.0043(3) -0.17804(18) 0.0325(8) Uani 1 1 d DU . .
C18 C 0.28502(14) 0.0882(3) -0.13825(17) 0.0242(7) Uani 1 1 d U A .
C19 C 0.31839(17) 0.1461(3) -0.17333(18) 0.0326(8) Uani 1 1 d U . .
H19 H 0.3132 0.1359 -0.2211 0.039 Uiso 1 1 calc R A .
C20 C 0.35946(15) 0.2190(3) -0.13787(17) 0.0253(7) Uani 1 1 d U A .
C21 C 0.39584(17) 0.2787(3) -0.17922(17) 0.0343(9) Uani 1 1 d DU . .
C22 C 0.46002(16) 0.4808(3) 0.11675(18) 0.0301(8) Uani 1 1 d U . .
C23 C 0.42194(13) 0.3826(3) 0.11675(16) 0.0211(6) Uani 1 1 d U . .
C24 C 0.42161(14) 0.3404(3) 0.17979(16) 0.0240(7) Uani 1 1 d U . .
H24 H 0.4488 0.3650 0.2202 0.029 Uiso 1 1 calc R . .
C25 C 0.38114(14) 0.2613(3) 0.18391(16) 0.0216(6) Uani 1 1 d U . .
C26 C 0.38159(18) 0.2175(3) 0.25453(18) 0.0333(8) Uani 1 1 d U . .

loop_
_atom_site_aniso_label
_atom_site_aniso_U_11
_atom_site_aniso_U_22
_atom_site_aniso_U_33
_atom_site_aniso_U_23
_atom_site_aniso_U_13
_atom_site_aniso_U_12
Tb1 0.01505(8) 0.01575(9) 0.01524(9) 0.00261(5) 0.00124(6) -0.00211(5)
S1 0.0230(4) 0.0222(4) 0.0235(4) 0.0038(3) 0.0008(3) 0.0055(3)
F1 0.066(3) 0.0223(17) 0.042(2) -0.0058(14) -0.0025(19) -0.0095(15)
F2 0.0246(16) 0.055(3) 0.121(4) -0.043(3) -0.014(2) 0.0067(15)
F3 0.082(3) 0.058(2) 0.0297(17) -0.0185(15) 0.0103(16) -0.035(2)
F1' 0.031(5) 0.052(6) 0.050(6) -0.013(5) 0.003(5) -0.020(5)
F2' 0.060(7) 0.054(7) 0.033(6) 0.008(5) -0.011(5) -0.032(5)
F3' 0.046(6) 0.044(7) 0.072(8) -0.034(6) 0.007(6) 0.014(5)
F4 0.047(3) 0.048(3) 0.049(3) 0.020(2) 0.029(3) 0.016(2)
F5 0.065(3) 0.042(3) 0.053(3) 0.030(3) 0.025(3) 0.010(3)
F6 0.117(6) 0.095(6) 0.042(3) -0.017(4) 0.033(4) -0.080(5)
F4' 0.078(6) 0.082(7) 0.039(5) -0.018(5) 0.027(4) -0.036(5)
F5' 0.057(5) 0.057(5) 0.091(7) 0.048(5) 0.039(4) 0.011(4)
F6' 0.032(3) 0.038(4) 0.031(3) 0.009(3) 0.007(2) -0.013(3)
F7 0.0621(16) 0.0438(15) 0.0491(15) -0.0077(11) 0.0300(12) -0.0283(12)
F8 0.098(2) 0.0231(13) 0.108(3) -0.0058(14) 0.061(2) -0.0118(14)
F9 0.083(2) 0.094(2) 0.0632(19) 0.0440(17) -0.0424(16) -0.0688(19)
F10 0.097(2) 0.081(2) 0.0202(12) 0.0071(13) -0.0008(13) -0.0483(18)
F11 0.0701(19) 0.102(3) 0.0449(16) 0.0084(15) 0.0396(15) -0.0061(17)
F12 0.126(3) 0.0397(16) 0.0352(14) 0.0177(12) 0.0179(15) 0.0120(16)
O1 0.0189(10) 0.0145(10) 0.0212(11) 0.0061(8) 0.0031(8) -0.0016(8)
O2 0.0240(11) 0.0225(12) 0.0231(12) 0.0000(9) 0.0019(9) -0.0018(9)
O3 0.0219(11) 0.0252(12) 0.0158(11) 0.0014(9) 0.0015(8) -0.0037(9)
O4 0.0224(11) 0.0199(12) 0.0179(10) -0.0001(9) 0.0016(8) -0.0047(8)
O5 0.0239(11) 0.0234(12) 0.0200(11) -0.0005(9) 0.0051(9) -0.0048(9)
N1 0.0211(12) 0.0168(13) 0.0170(12) -0.0002(10) 0.0011(10) -0.0017(10)
N2 0.0183(12) 0.0183(13) 0.0170(12) 0.0014(10) 0.0024(9) 0.0005(10)
C1 0.0248(15) 0.0161(15) 0.0179(15) 0.0014(11) 0.0028(12) -0.0036(12)
C2 0.0226(14) 0.0170(15) 0.0175(14) 0.0026(12) 0.0012(11) -0.0052(12)
C3 0.0215(15) 0.0219(16) 0.0236(16) 0.0034(13) 0.0011(12) -0.0043(12)
C4 0.0282(17) 0.0270(18) 0.0264(17) 0.0043(14) 0.0051(13) -0.0109(14)
C5 0.0335(17) 0.0201(16) 0.0260(17) 0.0071(13) 0.0056(14) -0.0080(13)
C6 0.0304(17) 0.0200(16) 0.0211(15) 0.0035(13) 0.0041(13) -0.0053(13)
C7 0.0351(18) 0.0195(16) 0.0286(18) 0.0074(14) 0.0062(14) 0.0018(14)
C8 0.0286(16) 0.0203(16) 0.0279(17) 0.0058(13) 0.0038(13) 0.0021(13)
C9 0.0241(15) 0.0193(15) 0.0157(14) 0.0025(12) 0.0023(12) 0.0007(12)
C10 0.0212(14) 0.0201(15) 0.0166(14) 0.0007(12) -0.0001(11) 0.0026(12)
C11 0.0151(13) 0.0220(16) 0.0190(14) -0.0031(12) 0.0001(11) 0.0004(11)
C12 0.0217(14) 0.0212(16) 0.0193(15) -0.0037(12) 0.0053(12) 0.0033(12)
C13 0.0208(15) 0.0255(17) 0.0243(17) -0.0018(14) 0.0030(12) -0.0035(13)
C14 0.0196(15) 0.0314(18) 0.0255(17) -0.0076(14) 0.0029(13) -0.0038(13)
C15 0.0192(15) 0.0280(18) 0.0259(17) -0.0056(14) -0.0003(12) 0.0039(12)
C16 0.0219(15) 0.0230(16) 0.0185(15) -0.0023(12) 0.0018(12) 0.0008(12)
C17 0.0333(18) 0.0263(19) 0.0312(19) -0.0014(15) -0.0037(15) -0.0027(15)
C18 0.0233(15) 0.0172(15) 0.0251(17) 0.0007(13) -0.0066(12) 0.0004(12)
C19 0.044(2) 0.032(2) 0.0190(16) -0.0029(14) 0.0013(14) -0.0075(16)
C20 0.0281(17) 0.0241(17) 0.0219(16) 0.0045(13) 0.0032(13) -0.0004(13)
C21 0.047(2) 0.035(2) 0.0212(18) 0.0009(14) 0.0105(16) -0.0083(17)
C22 0.0359(19) 0.0269(18) 0.0247(17) -0.0004(14) 0.0028(14) -0.0107(15)
C23 0.0171(14) 0.0233(16) 0.0214(15) 0.0011(12) 0.0020(11) -0.0010(12)
C24 0.0233(15) 0.0274(18) 0.0184(15) 0.0015(13) -0.0002(12) -0.0056(13)
C25 0.0240(15) 0.0228(16) 0.0185(15) 0.0005(12) 0.0064(12) 0.0004(12)
C26 0.045(2) 0.036(2) 0.0195(17) 0.0015(14) 0.0111(16) -0.0087(16)

loop_
_atom_type_symbol
_atom_type_description
_atom_type_scat_dispersion_real
_atom_type_scat_dispersion_imag
_atom_type_scat_source
C C 0.0033 0.0016 'International Tables Vol C Tables 4.2.6.8 and 6.1.1.4'
H H 0.0000 0.0000 'International Tables Vol C Tables 4.2.6.8 and 6.1.1.4'
N N 0.0061 0.0033 'International Tables Vol C Tables 4.2.6.8 and 6.1.1.4'
O O 0.0106 0.0060 'International Tables Vol C Tables 4.2.6.8 and 6.1.1.4'
F F 0.0171 0.0103 'International Tables Vol C Tables 4.2.6.8 and 6.1.1.4'
S S 0.1246 0.1234 'International Tables Vol C Tables 4.2.6.8 and 6.1.1.4'
Tb Tb -0.1723 4.1537 'International Tables Vol C Tables 4.2.6.8 and 6.1.1.4'

loop_
_geom_angle_atom_site_label_1
_geom_angle_atom_site_label_2
_geom_angle_atom_site_label_3
_geom_angle
_geom_angle_site_symmetry_1
_geom_angle_site_symmetry_3
O1 Tb1 O1 72.41(8) 7 .
O1 Tb1 O3 84.89(8) 7 .
O1 Tb1 O3 136.65(8) . .
O1 Tb1 O5 106.14(8) 7 .
O1 Tb1 O5 77.32(8) . .
O3 Tb1 O5 145.60(7) . .
O1 Tb1 O4 83.88(8) 7 .
O1 Tb1 O4 132.95(8) . .
O3 Tb1 O4 78.15(8) . .
O5 Tb1 O4 71.02(8) . .
O1 Tb1 O2 90.21(8) 7 .
O1 Tb1 O2 73.34(8) . .
O3 Tb1 O2 70.25(8) . .
O5 Tb1 O2 140.08(8) . .
O4 Tb1 O2 148.24(8) . .
O1 Tb1 N1 139.94(8) 7 .
O1 Tb1 N1 67.74(8) . .
O3 Tb1 N1 122.19(8) . .
O5 Tb1 N1 69.26(8) . .
O4 Tb1 N1 127.26(8) . .
O2 Tb1 N1 74.85(8) . .
O1 Tb1 N2 155.36(8) 7 .
O1 Tb1 N2 132.23(8) . .
O3 Tb1 N2 75.59(8) . .
O5 Tb1 N2 83.11(8) . .
O4 Tb1 N2 77.57(8) . .
O2 Tb1 N2 97.05(8) . .
N1 Tb1 N2 64.60(8) . .
O1 Tb1 Tb1 36.80(5) 7 7
O1 Tb1 Tb1 35.61(5) . 7
O3 Tb1 Tb1 113.74(6) . 7
O5 Tb1 Tb1 91.82(6) . 7
O4 Tb1 Tb1 111.29(6) . 7
O2 Tb1 Tb1 79.75(6) . 7
N1 Tb1 Tb1 103.26(6) . 7
N2 Tb1 Tb1 167.84(6) . 7
C10 S1 C16 89.07(15) . .
C2 O1 Tb1 132.23(18) . 7
C2 O1 Tb1 119.97(18) . .
Tb1 O1 Tb1 107.59(8) 7 .
C18 O2 Tb1 136.2(2) . .
C20 O3 Tb1 136.8(2) . .
C23 O4 Tb1 135.4(2) . .
C25 O5 Tb1 134.6(2) . .
C9 N1 C1 119.3(3) . .
C9 N1 Tb1 123.8(2) . .
C1 N1 Tb1 116.80(19) . .
C10 N2 C11 110.4(3) . .
C10 N2 Tb1 115.64(19) . .
C11 N2 Tb1 133.9(2) . .
N1 C1 C2 117.5(3) . .
N1 C1 C6 121.4(3) . .
C2 C1 C6 121.1(3) . .
O1 C2 C3 124.9(3) . .
O1 C2 C1 118.0(3) . .
C3 C2 C1 117.2(3) . .
C2 C3 C4 121.6(3) . .
C2 C3 H3 119.2 . .
C4 C3 H3 119.2 . .
C5 C4 C3 122.0(3) . .
C5 C4 H4 119.0 . .
C3 C4 H4 119.0 . .
C4 C5 C6 119.1(3) . .
C4 C5 H5 120.5 . .
C6 C5 H5 120.5 . .
C5 C6 C7 123.6(3) . .
C5 C6 C1 119.0(3) . .
C7 C6 C1 117.3(3) . .
C8 C7 C6 120.4(3) . .
C8 C7 H7 119.8 . .
C6 C7 H7 119.8 . .
C7 C8 C9 118.8(3) . .
C7 C8 H8 120.6 . .
C9 C8 H8 120.6 . .
N1 C9 C8 122.6(3) . .
N1 C9 C10 113.7(3) . .
C8 C9 C10 123.7(3) . .
N2 C10 C9 122.3(3) . .
N2 C10 S1 116.1(2) . .
C9 C10 S1 121.6(2) . .
N2 C11 C16 114.4(3) . .
N2 C11 C12 126.0(3) . .
C16 C11 C12 119.6(3) . .
C13 C12 C11 118.2(3) . .
C13 C12 H12 120.9 . .
C11 C12 H12 120.9 . .
C12 C13 C14 121.3(3) . .
C12 C13 H13 119.3 . .
C14 C13 H13 119.3 . .
C15 C14 C13 121.1(3) . .
C15 C14 H14 119.5 . .
C13 C14 H14 119.5 . .
C14 C15 C16 117.7(3) . .
C14 C15 H15 121.1 . .
C16 C15 H15 121.1 . .
C15 C16 C11 122.1(3) . .
C15 C16 S1 127.8(3) . .
C11 C16 S1 110.0(2) . .
F2 C17 F3' 123.1(9) . .
F2 C17 F2' 57.4(7) . .
F3' C17 F2' 119.6(11) . .
F2 C17 F1 109.6(4) . .
F3' C17 F1 26.6(8) . .
F2' C17 F1 135.5(6) . .
F2 C17 F3 108.4(4) . .
F3' C17 F3 77.5(9) . .
F2' C17 F3 54.3(8) . .
F1 C17 F3 103.7(4) . .
F2 C17 F1' 38.2(6) . .
F3' C17 F1' 97.1(10) . .
F2' C17 F1' 93.8(9) . .
F1 C17 F1' 75.5(7) . .
F3 C17 F1' 134.4(6) . .
F2 C17 C18 112.0(3) . .
F3' C17 C18 116.9(9) . .
F2' C17 C18 114.4(6) . .
F1 C17 C18 109.8(3) . .
F3 C17 C18 113.1(3) . .
F1' C17 C18 109.6(6) . .
O2 C18 C19 127.7(3) . .
O2 C18 C17 114.2(3) . .
C19 C18 C17 118.1(3) . .
C18 C19 C20 119.5(3) . .
C18 C19 H19 120.2 . .
C20 C19 H19 120.2 . .
O3 C20 C19 127.8(3) . .
O3 C20 C21 115.2(3) . .
C19 C20 C21 117.0(3) . .
F6 C21 F5' 73.6(6) . .
F6 C21 F4' 122.0(7) . .
F5' C21 F4' 108.9(7) . .
F6 C21 F4 113.5(7) . .
F5' C21 F4 128.1(6) . .
F4' C21 F4 21.7(7) . .
F6 C21 F5 108.7(6) . .
F5' C21 F5 36.6(6) . .
F4' C21 F5 81.8(7) . .
F4 C21 F5 103.5(4) . .
F6 C21 F6' 31.1(6) . .
F5' C21 F6' 102.4(6) . .
F4' C21 F6' 101.6(7) . .
F4 C21 F6' 86.5(5) . .
F5 C21 F6' 133.0(5) . .
F6 C21 C20 112.3(4) . .
F5' C21 C20 113.8(5) . .
F4' C21 C20 117.7(7) . .
F4 C21 C20 110.0(4) . .
F5 C21 C20 108.4(4) . .
F6' C21 C20 110.8(4) . .
F9 C22 F7 108.4(3) . .
F9 C22 F8 107.0(4) . .
F7 C22 F8 104.9(3) . .
F9 C22 C23 112.7(3) . .
F7 C22 C23 113.1(3) . .
F8 C22 C23 110.2(3) . .
O4 C23 C24 127.7(3) . .
O4 C23 C22 115.2(3) . .
C24 C23 C22 117.1(3) . .
C23 C24 C25 119.7(3) . .
C23 C24 H24 120.1 . .
C25 C24 H24 120.1 . .
O5 C25 C24 127.7(3) . .
O5 C25 C26 114.1(3) . .
C24 C25 C26 118.3(3) . .
F11 C26 F10 106.8(4) . .
F11 C26 F12 105.7(3) . .
F10 C26 F12 108.6(4) . .
F11 C26 C25 111.2(3) . .
F10 C26 C25 114.0(3) . .
F12 C26 C25 110.0(3) . .

loop_
_geom_bond_atom_site_label_1
_geom_bond_atom_site_label_2
_geom_bond_distance
_geom_bond_site_symmetry_2
Tb1 O1 2.303(2) 7
Tb1 O1 2.370(2) .
Tb1 O3 2.361(2) .
Tb1 O5 2.354(2) .
Tb1 O4 2.360(2) .
Tb1 O2 2.384(2) .
Tb1 N1 2.460(3) .
Tb1 N2 2.581(2) .
Tb1 Tb1 3.7709(8) 7
S1 C10 1.730(3) .
S1 C16 1.731(3) .
F1 C17 1.322(5) .
F2 C17 1.277(5) .
F3 C17 1.353(5) .
F1' C17 1.408(9) .
F2' C17 1.332(8) .
F3' C17 1.299(9) .
F4 C21 1.333(6) .
F5 C21 1.346(6) .
F6 C21 1.273(6) .
F4' C21 1.321(8) .
F5' C21 1.310(7) .
F6' C21 1.368(7) .
F7 C22 1.313(4) .
F8 C22 1.332(5) .
F9 C22 1.309(4) .
F10 C26 1.317(5) .
F11 C26 1.315(5) .
F12 C26 1.323(5) .
O1 C2 1.351(4) .
O1 Tb1 2.303(2) 7
O2 C18 1.244(4) .
O3 C20 1.245(4) .
O4 C23 1.254(4) .
O5 C25 1.244(4) .
N1 C9 1.332(4) .
N1 C1 1.356(4) .
N2 C10 1.308(4) .
N2 C11 1.395(4) .
C1 C2 1.433(4) .
C1 C6 1.422(4) .
C2 C3 1.374(4) .
C3 C4 1.403(5) .
C3 H3 0.9500 .
C4 C5 1.364(5) .
C4 H4 0.9500 .
C5 C6 1.411(5) .
C5 H5 0.9500 .
C6 C7 1.412(5) .
C7 C8 1.358(5) .
C7 H7 0.9500 .
C8 C9 1.406(4) .
C8 H8 0.9500 .
C9 C10 1.460(4) .
C11 C16 1.395(4) .
C11 C12 1.402(5) .
C12 C13 1.380(4) .
C12 H12 0.9500 .
C13 C14 1.404(5) .
C13 H13 0.9500 .
C14 C15 1.370(5) .
C14 H14 0.9500 .
C15 C16 1.392(4) .
C15 H15 0.9500 .
C17 C18 1.533(4) .
C18 C19 1.393(5) .
C19 C20 1.391(5) .
C19 H19 0.9500 .
C20 C21 1.538(5) .
C22 C23 1.528(5) .
C23 C24 1.382(4) .
C24 C25 1.396(5) .
C24 H24 0.9500 .
C25 C26 1.527(5) .

loop_
_geom_torsion_atom_site_label_1
_geom_torsion_atom_site_label_2
_geom_torsion_atom_site_label_3
_geom_torsion_atom_site_label_4
_geom_torsion
_geom_torsion_site_symmetry_1
_geom_torsion_site_symmetry_4
O1 Tb1 O1 C2 175.3(3) 7 .
O3 Tb1 O1 C2 113.5(2) . .
O5 Tb1 O1 C2 -73.0(2) . .
O4 Tb1 O1 C2 -121.3(2) . .
O2 Tb1 O1 C2 79.6(2) . .
N1 Tb1 O1 C2 -0.4(2) . .
N2 Tb1 O1 C2 -4.7(2) . .
Tb1 Tb1 O1 C2 175.3(3) 7 .
O1 Tb1 O1 Tb1 0.0 7 7
O3 Tb1 O1 Tb1 -61.85(14) . 7
O5 Tb1 O1 Tb1 111.73(10) . 7
O4 Tb1 O1 Tb1 63.40(13) . 7
O2 Tb1 O1 Tb1 -95.67(10) . 7
N1 Tb1 O1 Tb1 -175.74(11) . 7
N2 Tb1 O1 Tb1 179.99(8) . 7
O1 Tb1 O2 C18 71.8(3) 7 .
O1 Tb1 O2 C18 143.4(3) . .
O3 Tb1 O2 C18 -12.7(3) . .
O5 Tb1 O2 C18 -172.2(3) . .
O4 Tb1 O2 C18 -6.8(4) . .
N1 Tb1 O2 C18 -145.8(3) . .
N2 Tb1 O2 C18 -84.6(3) . .
Tb1 Tb1 O2 C18 107.3(3) 7 .
O1 Tb1 O3 C20 -78.6(3) 7 .
O1 Tb1 O3 C20 -21.0(4) . .
O5 Tb1 O3 C20 170.1(3) . .
O4 Tb1 O3 C20 -163.4(3) . .
O2 Tb1 O3 C20 13.5(3) . .
N1 Tb1 O3 C20 69.8(3) . .
N2 Tb1 O3 C20 116.6(3) . .
Tb1 Tb1 O3 C20 -55.2(3) 7 .
O1 Tb1 O4 C23 123.6(3) 7 .
O1 Tb1 O4 C23 64.6(3) . .
O3 Tb1 O4 C23 -150.3(3) . .
O5 Tb1 O4 C23 14.2(3) . .
O2 Tb1 O4 C23 -155.9(3) . .
N1 Tb1 O4 C23 -28.7(3) . .
N2 Tb1 O4 C23 -72.7(3) . .
Tb1 Tb1 O4 C23 98.6(3) 7 .
O1 Tb1 O5 C25 -99.2(3) 7 .
O1 Tb1 O5 C25 -166.4(3) . .
O3 Tb1 O5 C25 5.8(4) . .
O4 Tb1 O5 C25 -21.7(3) . .
O2 Tb1 O5 C25 150.2(3) . .
N1 Tb1 O5 C25 122.9(3) . .
N2 Tb1 O5 C25 57.5(3) . .
Tb1 Tb1 O5 C25 -133.6(3) 7 .
O1 Tb1 N1 C9 178.5(2) 7 .
O1 Tb1 N1 C9 -175.2(3) . .
O3 Tb1 N1 C9 52.7(3) . .
O5 Tb1 N1 C9 -90.8(2) . .
O4 Tb1 N1 C9 -47.3(3) . .
O2 Tb1 N1 C9 107.0(2) . .
N2 Tb1 N1 C9 1.3(2) . .
Tb1 Tb1 N1 C9 -177.7(2) 7 .
O1 Tb1 N1 C1 -5.6(3) 7 .
O1 Tb1 N1 C1 0.7(2) . .
O3 Tb1 N1 C1 -131.4(2) . .
O5 Tb1 N1 C1 85.0(2) . .
O4 Tb1 N1 C1 128.5(2) . .
O2 Tb1 N1 C1 -77.2(2) . .
N2 Tb1 N1 C1 177.2(2) . .
Tb1 Tb1 N1 C1 -1.9(2) 7 .
O1 Tb1 N2 C10 -177.6(2) 7 .
O1 Tb1 N2 C10 2.4(3) . .
O3 Tb1 N2 C10 -138.9(2) . .
O5 Tb1 N2 C10 68.3(2) . .
O4 Tb1 N2 C10 140.3(2) . .
O2 Tb1 N2 C10 -71.5(2) . .
N1 Tb1 N2 C10 -2.0(2) . .
Tb1 Tb1 N2 C10 2.4(4) 7 .
O1 Tb1 N2 C11 4.3(4) 7 .
O1 Tb1 N2 C11 -175.7(2) . .
O3 Tb1 N2 C11 43.0(3) . .
O5 Tb1 N2 C11 -109.8(3) . .
O4 Tb1 N2 C11 -37.7(3) . .
O2 Tb1 N2 C11 110.5(3) . .
N1 Tb1 N2 C11 180.0(3) . .
Tb1 Tb1 N2 C11 -175.63(18) 7 .
C9 N1 C1 C2 175.2(3) . .
Tb1 N1 C1 C2 -0.9(4) . .
C9 N1 C1 C6 -3.1(4) . .
Tb1 N1 C1 C6 -179.1(2) . .
Tb1 O1 C2 C3 -7.4(5) 7 .
Tb1 O1 C2 C3 178.7(2) . .
Tb1 O1 C2 C1 174.1(2) 7 .
Tb1 O1 C2 C1 0.2(4) . .
N1 C1 C2 O1 0.5(4) . .
C6 C1 C2 O1 178.7(3) . .
N1 C1 C2 C3 -178.1(3) . .
C6 C1 C2 C3 0.2(4) . .
O1 C2 C3 C4 -178.3(3) . .
C1 C2 C3 C4 0.2(5) . .
C2 C3 C4 C5 -0.8(5) . .
C3 C4 C5 C6 1.0(5) . .
C4 C5 C6 C7 177.5(3) . .
C4 C5 C6 C1 -0.6(5) . .
N1 C1 C6 C5 178.2(3) . .
C2 C1 C6 C5 0.0(5) . .
N1 C1 C6 C7 0.1(5) . .
C2 C1 C6 C7 -178.2(3) . .
C5 C6 C7 C8 -176.0(3) . .
C1 C6 C7 C8 2.1(5) . .
C6 C7 C8 C9 -1.2(5) . .
C1 N1 C9 C8 4.1(5) . .
Tb1 N1 C9 C8 179.8(2) . .
C1 N1 C9 C10 -176.3(3) . .
Tb1 N1 C9 C10 -0.6(4) . .
C7 C8 C9 N1 -2.0(5) . .
C7 C8 C9 C10 178.5(3) . .
C11 N2 C10 C9 -178.8(3) . .
Tb1 N2 C10 C9 2.7(4) . .
C11 N2 C10 S1 1.4(3) . .
Tb1 N2 C10 S1 -177.12(13) . .
N1 C9 C10 N2 -1.5(4) . .
C8 C9 C10 N2 178.0(3) . .
N1 C9 C10 S1 178.3(2) . .
C8 C9 C10 S1 -2.2(4) . .
C16 S1 C10 N2 -1.6(3) . .
C16 S1 C10 C9 178.6(3) . .
C10 N2 C11 C16 -0.4(4) . .
Tb1 N2 C11 C16 177.8(2) . .
C10 N2 C11 C12 178.3(3) . .
Tb1 N2 C11 C12 -3.5(5) . .
N2 C11 C12 C13 -177.8(3) . .
C16 C11 C12 C13 0.8(5) . .
C11 C12 C13 C14 -0.2(5) . .
C12 C13 C14 C15 -0.2(5) . .
C13 C14 C15 C16 -0.1(5) . .
C14 C15 C16 C11 0.7(5) . .
C14 C15 C16 S1 178.9(3) . .
N2 C11 C16 C15 177.7(3) . .
C12 C11 C16 C15 -1.1(5) . .
N2 C11 C16 S1 -0.8(3) . .
C12 C11 C16 S1 -179.5(2) . .
C10 S1 C16 C15 -177.1(3) . .
C10 S1 C16 C11 1.2(2) . .
Tb1 O2 C18 C19 9.4(5) . .
Tb1 O2 C18 C17 -172.4(2) . .
F2 C17 C18 O2 68.0(5) . .
F3' C17 C18 O2 -82.0(11) . .
F2' C17 C18 O2 130.9(9) . .
F1 C17 C18 O2 -54.0(5) . .
F3 C17 C18 O2 -169.3(3) . .
F1' C17 C18 O2 27.1(9) . .
F2 C17 C18 C19 -113.6(5) . .
F3' C17 C18 C19 96.4(11) . .
F2' C17 C18 C19 -50.7(10) . .
F1 C17 C18 C19 124.4(4) . .
F3 C17 C18 C19 9.1(5) . .
F1' C17 C18 C19 -154.5(8) . .
O2 C18 C19 C20 1.4(6) . .
C17 C18 C19 C20 -176.7(3) . .
Tb1 O3 C20 C19 -11.0(6) . .
Tb1 O3 C20 C21 169.5(2) . .
C18 C19 C20 O3 -0.8(6) . .
C18 C19 C20 C21 178.7(3) . .
O3 C20 C21 F6 2.4(9) . .
C19 C20 C21 F6 -177.2(9) . .
O3 C20 C21 F5' -78.8(10) . .
C19 C20 C21 F5' 101.6(9) . .
O3 C20 C21 F4' 152.0(9) . .
C19 C20 C21 F4' -27.5(10) . .
O3 C20 C21 F4 129.8(5) . .
C19 C20 C21 F4 -49.8(6) . .
O3 C20 C21 F5 -117.8(5) . .
C19 C20 C21 F5 62.7(6) . .
O3 C20 C21 F6' 35.9(6) . .
C19 C20 C21 F6' -143.7(6) . .
Tb1 O4 C23 C24 -5.0(5) . .
Tb1 O4 C23 C22 177.3(2) . .
F9 C22 C23 O4 -152.0(4) . .
F7 C22 C23 O4 -28.5(4) . .
F8 C22 C23 O4 88.6(4) . .
F9 C22 C23 C24 30.1(5) . .
F7 C22 C23 C24 153.6(3) . .
F8 C22 C23 C24 -89.4(4) . .
O4 C23 C24 C25 -7.5(5) . .
C22 C23 C24 C25 170.1(3) . .
Tb1 O5 C25 C24 20.6(5) . .
Tb1 O5 C25 C26 -160.3(2) . .
C23 C24 C25 O5 -0.2(6) . .
C23 C24 C25 C26 -179.3(3) . .
O5 C25 C26 F11 -54.8(4) . .
C24 C25 C26 F11 124.4(4) . .
O5 C25 C26 F10 -175.7(3) . .
C24 C25 C26 F10 3.5(5) . .
O5 C25 C26 F12 62.0(4) . .
C24 C25 C26 F12 -118.8(4) . .
